data_4303289
loop_
_publ_author_name
'Richard D. Adams'
'William C. Pearl'

_publ_section_title
;
Rhenium-Bismuth Carbonyl Cluster Compounds
;
_journal_name_full 'Inorganic Chemistry'
_journal_page_first 9519
_journal_page_last 9525
_journal_paper_doi 10.1021/ic901176x
_journal_volume 48
_journal_year 2009
_chemical_formula_sum 'C48 H30 Bi3 O12 Re3'
_chemical_formula_weight 1984.26
_chemical_name_systematic
; 

 ? 

;
_space_group_IT_number 4
_symmetry_cell_setting monoclinic
_symmetry_space_group_name_Hall 'P 2yb'
_symmetry_space_group_name_H-M 'P 1 21 1'
_atom_sites_solution_hydrogens geom
_atom_sites_solution_primary direct
_atom_sites_solution_secondary difmap
_audit_creation_method SHELXL-97
_cell_angle_alpha 90.00
_cell_angle_beta 95.0700(10)
_cell_angle_gamma 90.00
_cell_formula_units_Z 2
_cell_length_a 11.9528(5)
_cell_length_b 14.1317(5)
_cell_length_c 15.0482(6)
_cell_measurement_reflns_used 8195
_cell_measurement_temperature 294(2)
_cell_measurement_theta_max 25.43
_cell_measurement_theta_min 2.24
_cell_volume 2531.90(17)
_computing_cell_refinement 'SAINT+  V6.45 (Bruker, 2003)'
_computing_data_collection 'SMART V5.632 (Bruker, 2005)'
_computing_data_reduction 'SAINT+  V6.45'
_computing_molecular_graphics 'SHELXTL V6.1 (Sheldrick, 2000)'
_computing_publication_material 'SHELXTL V6.1'
_computing_structure_refinement 'SHELXL-97 (Sheldrick, 1997)'
_computing_structure_solution 'SHELXS-97 (Sheldrick, 1990)'
_diffrn_ambient_temperature 294(2)
_diffrn_measured_fraction_theta_full 0.999
_diffrn_measured_fraction_theta_max 0.999
_diffrn_measurement_device_type 'Bruker SMART APEX CCD diffractometer'
_diffrn_measurement_method 'omega scans'
_diffrn_radiation_monochromator graphite
_diffrn_radiation_source 'fine-focus sealed tube'
_diffrn_radiation_type MoK\a
_diffrn_radiation_wavelength 0.71073
_diffrn_reflns_av_R_equivalents 0.0532
_diffrn_reflns_av_sigmaI/netI 0.0636
_diffrn_reflns_limit_h_max 15
_diffrn_reflns_limit_h_min -15
_diffrn_reflns_limit_k_max 18
_diffrn_reflns_limit_k_min -18
_diffrn_reflns_limit_l_max 20
_diffrn_reflns_limit_l_min -20
_diffrn_reflns_number 41593
_diffrn_reflns_theta_full 28.34
_diffrn_reflns_theta_max 28.34
_diffrn_reflns_theta_min 1.36
_diffrn_standards_decay_% <1
_exptl_absorpt_coefficient_mu 17.588
_exptl_absorpt_correction_T_max 1.000
_exptl_absorpt_correction_T_min 0.505
_exptl_absorpt_correction_type multi-scan
_exptl_absorpt_process_details '(SADABS, Bruker, 1997)'
_exptl_crystal_colour Yellow
_exptl_crystal_density_diffrn 2.603
_exptl_crystal_density_method 'not measured'
_exptl_crystal_description Block
_exptl_crystal_F_000 1776
_exptl_crystal_size_max 0.14
_exptl_crystal_size_mid 0.10
_exptl_crystal_size_min 0.05
_refine_diff_density_max 1.649
_refine_diff_density_min -0.684
_refine_diff_density_rms 0.167
_refine_ls_abs_structure_details 'Flack H D (1983), Acta Cryst. A39, 876-881'
_refine_ls_abs_structure_Flack -0.023(6)
_refine_ls_extinction_method none
_refine_ls_goodness_of_fit_ref 0.983
_refine_ls_hydrogen_treatment constr
_refine_ls_matrix_type full
_refine_ls_number_parameters 595
_refine_ls_number_reflns 12591
_refine_ls_number_restraints 1
_refine_ls_restrained_S_all 0.983
_refine_ls_R_factor_all 0.0482
_refine_ls_R_factor_gt 0.0369
_refine_ls_shift/su_max 0.001
_refine_ls_shift/su_mean 0.000
_refine_ls_structure_factor_coef Fsqd
_refine_ls_weighting_details 'calc w=1/[\s^2^(Fo^2^)+(0.0125P)^2^+0.0000P] where P=(Fo^2^+2Fc^2^)/3'
_refine_ls_weighting_scheme calc
_refine_ls_wR_factor_gt 0.0627
_refine_ls_wR_factor_ref 0.0664
_reflns_number_gt 10657
_reflns_number_total 12591
_reflns_threshold_expression >2sigma(I)
_cod_data_source_file ic901176x_si_001_2.cif
_cod_data_source_block p21
_cod_depositor_comments
;
The following automatic conversions were performed:
'_symmetry_cell_setting' value 'Monoclinic' changed to 'monoclinic'
according to '/home/saulius/struct/CIF-dictionaries/cif_core.dic'
dictionary named 'cif_core.dic' version 2.4.1 from
2010-06-29.

'_exptl_absorpt_correction_type' value 'Multi-scan' changed
to 'multi-scan' according to
'/home/saulius/struct/CIF-dictionaries/cif_core.dic' dictionary named
'cif_core.dic' version 2.4.1 from 2010-06-29.

Automatic conversion script
Id: cif_fix_enum 1527 2010-12-29 10:47:43Z saulius 
;
_cod_database_code 4303289

loop_
_symmetry_equiv_pos_as_xyz
'x, y, z'
'-x, y+1/2, -z'

loop_
_atom_site_label
_atom_site_type_symbol
_atom_site_fract_x
_atom_site_fract_y
_atom_site_fract_z
_atom_site_U_iso_or_equiv
_atom_site_adp_type
_atom_site_occupancy
_atom_site_symmetry_multiplicity
_atom_site_calc_flag
_atom_site_refinement_flags
_atom_site_disorder_assembly
_atom_site_disorder_group
Re1 Re 0.63204(4) -0.05743(3) 0.62815(3) 0.04441(11) Uani 1 1 d . . .
Re2 Re 0.76578(4) 0.17883(3) 0.88761(3) 0.04166(10) Uani 1 1 d . . .
Re3 Re 0.79562(3) -0.17930(3) 0.93851(2) 0.03940(10) Uani 1 1 d . . .
Bi1 Bi 0.68348(3) 0.12046(3) 0.71203(2) 0.03925(9) Uani 1 1 d . . .
Bi2 Bi 0.71056(3) 0.00493(3) 0.96998(2) 0.03927(9) Uani 1 1 d . . .
Bi3 Bi 0.79237(3) -0.14641(2) 0.75130(2) 0.03576(9) Uani 1 1 d . . .
O11 O 0.8171(9) -0.0292(8) 0.4966(6) 0.097(4) Uani 1 1 d . . .
O12 O 0.4592(10) 0.0368(8) 0.4939(8) 0.121(5) Uani 1 1 d . . .
O13 O 0.4519(9) -0.1101(8) 0.7545(8) 0.097(3) Uani 1 1 d . . .
O14 O 0.5771(10) -0.2487(7) 0.5387(7) 0.098(3) Uani 1 1 d . . .
O21 O 1.0080(8) 0.1041(8) 0.8744(6) 0.084(3) Uani 1 1 d . . .
O22 O 0.8353(10) 0.2526(7) 1.0748(6) 0.098(4) Uani 1 1 d . . .
O23 O 0.5209(9) 0.2496(7) 0.9077(6) 0.081(3) Uani 1 1 d . . .
O24 O 0.8399(9) 0.3679(6) 0.8137(6) 0.080(3) Uani 1 1 d . . .
O31 O 1.0294(8) -0.0822(7) 0.9705(6) 0.078(3) Uani 1 1 d . . .
O32 O 0.7980(11) -0.2281(7) 1.1369(6) 0.103(4) Uani 1 1 d . . .
O33 O 0.5522(8) -0.2558(8) 0.9035(7) 0.086(3) Uani 1 1 d . . .
O34 O 0.9090(8) -0.3704(6) 0.9096(6) 0.075(3) Uani 1 1 d . . .
C11 C 0.7506(13) -0.0371(9) 0.5458(8) 0.069(4) Uani 1 1 d . . .
C12 C 0.5244(12) 0.0040(10) 0.5475(9) 0.077(4) Uani 1 1 d . . .
C13 C 0.5187(10) -0.0853(9) 0.7094(9) 0.063(3) Uani 1 1 d . . .
C14 C 0.5999(10) -0.1770(10) 0.5714(7) 0.063(3) Uani 1 1 d . . .
C21 C 0.9177(12) 0.1289(9) 0.8771(7) 0.057(3) Uani 1 1 d . . .
C22 C 0.8102(11) 0.2224(9) 1.0064(8) 0.059(3) Uani 1 1 d . . .
C23 C 0.6092(12) 0.2226(8) 0.8988(7) 0.057(3) Uani 1 1 d . . .
C24 C 0.8099(11) 0.2974(9) 0.8399(7) 0.057(3) Uani 1 1 d . . .
C31 C 0.9446(10) -0.1176(8) 0.9574(6) 0.047(3) Uani 1 1 d . . .
C32 C 0.7973(11) -0.2064(9) 1.0649(8) 0.063(3) Uani 1 1 d . . .
C33 C 0.6411(12) -0.2282(8) 0.9153(7) 0.058(3) Uani 1 1 d . . .
C34 C 0.8656(10) -0.2992(8) 0.9178(7) 0.054(3) Uani 1 1 d . . .
C35 C 0.7823(10) 0.2021(7) 0.6170(7) 0.046(3) Uani 1 1 d . . .
C36 C 0.7327(12) 0.2246(9) 0.5341(8) 0.069(4) Uani 1 1 d . . .
H36 H 0.6603 0.2029 0.5179 0.083 Uiso 1 1 calc R . .
C37 C 0.7857(15) 0.2777(10) 0.4743(8) 0.081(5) Uani 1 1 d . . .
H37 H 0.7496 0.2926 0.4187 0.098 Uiso 1 1 calc R . .
C38 C 0.8936(14) 0.3087(10) 0.4981(10) 0.082(5) Uani 1 1 d . . .
H38 H 0.9303 0.3455 0.4585 0.099 Uiso 1 1 calc R . .
C39 C 0.9484(13) 0.2854(10) 0.5813(10) 0.079(4) Uani 1 1 d . . .
H39 H 1.0220 0.3045 0.5969 0.095 Uiso 1 1 calc R . .
C40 C 0.8903(10) 0.2336(8) 0.6393(8) 0.056(3) Uani 1 1 d . . .
H40 H 0.9250 0.2193 0.6954 0.067 Uiso 1 1 calc R . .
C41 C 0.5288(10) 0.2125(8) 0.6891(7) 0.050(3) Uani 1 1 d . . .
C42 C 0.4232(10) 0.1767(9) 0.6852(8) 0.060(3) Uani 1 1 d . . .
H42 H 0.4124 0.1115 0.6851 0.072 Uiso 1 1 calc R . .
C43 C 0.3319(12) 0.2363(11) 0.6815(10) 0.081(4) Uani 1 1 d . . .
H43 H 0.2598 0.2114 0.6806 0.098 Uiso 1 1 calc R . .
C44 C 0.3470(12) 0.3316(11) 0.6791(9) 0.082(4) Uani 1 1 d . . .
H44 H 0.2846 0.3712 0.6765 0.098 Uiso 1 1 calc R . .
C45 C 0.4522(13) 0.3707(9) 0.6806(8) 0.070(4) Uani 1 1 d . . .
H45 H 0.4618 0.4359 0.6781 0.084 Uiso 1 1 calc R . .
C46 C 0.5432(11) 0.3105(9) 0.6861(8) 0.060(3) Uani 1 1 d . . .
H46 H 0.6153 0.3355 0.6877 0.072 Uiso 1 1 calc R . .
C47 C 0.5252(9) 0.0011(8) 0.9818(8) 0.050(3) Uani 1 1 d . . .
C48 C 0.4515(11) 0.0365(9) 0.9152(10) 0.071(4) Uani 1 1 d . . .
H48 H 0.4794 0.0611 0.8643 0.085 Uiso 1 1 calc R . .
C49 C 0.3371(13) 0.0369(13) 0.9212(14) 0.106(6) Uani 1 1 d . . .
H49 H 0.2879 0.0588 0.8744 0.127 Uiso 1 1 calc R . .
C50 C 0.2982(14) 0.0043(14) 0.9979(18) 0.134(11) Uani 1 1 d . . .
H50 H 0.2215 0.0040 1.0044 0.161 Uiso 1 1 calc R . .
C51 C 0.3709(15) -0.0270(12) 1.0636(15) 0.114(7) Uani 1 1 d . . .
H51 H 0.3431 -0.0459 1.1166 0.137 Uiso 1 1 calc R . .
C52 C 0.4840(11) -0.0330(9) 1.0574(9) 0.072(4) Uani 1 1 d . . .
H52 H 0.5314 -0.0594 1.1032 0.087 Uiso 1 1 calc R . .
C53 C 0.7576(10) 0.0348(7) 1.1157(7) 0.051(3) Uani 1 1 d . . .
C54 C 0.6871(12) 0.0883(8) 1.1639(7) 0.066(3) Uani 1 1 d . . .
H54 H 0.6175 0.1079 1.1380 0.079 Uiso 1 1 calc R . .
C55 C 0.7223(16) 0.1125(12) 1.2525(9) 0.088(5) Uani 1 1 d . . .
H55 H 0.6745 0.1462 1.2864 0.106 Uiso 1 1 calc R . .
C56 C 0.8254(16) 0.0870(12) 1.2887(9) 0.091(5) Uani 1 1 d . . .
H56 H 0.8495 0.1061 1.3464 0.109 Uiso 1 1 calc R . .
C57 C 0.8942(15) 0.0337(12) 1.2415(10) 0.097(5) Uani 1 1 d . . .
H57 H 0.9633 0.0136 1.2681 0.116 Uiso 1 1 calc R . .
C58 C 0.8621(11) 0.0096(10) 1.1554(8) 0.067(3) Uani 1 1 d . . .
H58 H 0.9112 -0.0243 1.1227 0.081 Uiso 1 1 calc R . .
C59 C 0.9630(8) -0.0965(7) 0.7243(6) 0.041(2) Uani 1 1 d . . .
C60 C 1.0567(9) -0.1497(8) 0.7525(6) 0.050(3) Uani 1 1 d . . .
H60 H 1.0471 -0.2078 0.7797 0.060 Uiso 1 1 calc R . .
C61 C 1.1639(10) -0.1187(9) 0.7411(7) 0.060(3) Uani 1 1 d . . .
H61 H 1.2257 -0.1556 0.7603 0.072 Uiso 1 1 calc R . .
C62 C 1.1782(10) -0.0330(10) 0.7014(8) 0.064(3) Uani 1 1 d . . .
H62 H 1.2505 -0.0116 0.6945 0.077 Uiso 1 1 calc R . .
C63 C 1.0898(10) 0.0207(9) 0.6722(7) 0.059(3) Uani 1 1 d . . .
H63 H 1.1007 0.0782 0.6441 0.071 Uiso 1 1 calc R . .
C64 C 0.9813(10) -0.0105(8) 0.6843(7) 0.053(3) Uani 1 1 d . . .
H64 H 0.9202 0.0273 0.6652 0.064 Uiso 1 1 calc R . .
C65 C 0.8047(10) -0.2893(7) 0.6891(7) 0.046(3) Uani 1 1 d . . .
C66 C 0.7423(13) -0.3639(10) 0.7156(9) 0.084(4) Uani 1 1 d . . .
H66 H 0.6976 -0.3561 0.7626 0.100 Uiso 1 1 calc R . .
C67 C 0.7451(16) -0.4505(9) 0.6731(13) 0.102(6) Uani 1 1 d . . .
H67 H 0.7028 -0.5010 0.6913 0.122 Uiso 1 1 calc R . .
C68 C 0.8101(18) -0.4607(12) 0.6047(15) 0.118(9) Uani 1 1 d . . .
H68 H 0.8097 -0.5180 0.5743 0.142 Uiso 1 1 calc R . .
C69 C 0.8729(16) -0.3923(15) 0.5806(13) 0.119(7) Uani 1 1 d . . .
H69 H 0.9181 -0.4020 0.5342 0.142 Uiso 1 1 calc R . .
C70 C 0.8742(13) -0.3054(9) 0.6223(9) 0.078(4) Uani 1 1 d . . .
H70 H 0.9217 -0.2578 0.6055 0.094 Uiso 1 1 calc R . .

loop_
_atom_site_aniso_label
_atom_site_aniso_U_11
_atom_site_aniso_U_22
_atom_site_aniso_U_33
_atom_site_aniso_U_23
_atom_site_aniso_U_13
_atom_site_aniso_U_12
Re1 0.0480(3) 0.0385(2) 0.0443(2) -0.00300(18) -0.01013(18) 0.0020(2)
Re2 0.0489(3) 0.0381(2) 0.03791(19) -0.00172(17) 0.00330(17) -0.0085(2)
Re3 0.0402(2) 0.0394(2) 0.0393(2) 0.00537(17) 0.00749(17) 0.00183(19)
Bi1 0.0434(2) 0.0355(2) 0.03830(18) 0.00055(16) 0.00057(16) -0.00092(18)
Bi2 0.0385(2) 0.0396(2) 0.04018(19) 0.00037(16) 0.00635(16) -0.00182(18)
Bi3 0.0354(2) 0.0349(2) 0.03692(17) 0.00157(15) 0.00253(15) 0.00016(17)
O11 0.106(9) 0.123(10) 0.065(6) 0.002(6) 0.026(6) -0.009(7)
O12 0.129(10) 0.096(8) 0.123(9) -0.006(7) -0.083(8) 0.036(7)
O13 0.058(6) 0.107(8) 0.130(9) -0.007(7) 0.030(6) -0.008(6)
O14 0.127(10) 0.060(6) 0.100(7) -0.025(6) -0.031(6) -0.012(6)
O21 0.055(6) 0.107(8) 0.087(6) -0.005(6) -0.003(5) -0.003(6)
O22 0.152(11) 0.093(8) 0.052(5) -0.016(5) 0.016(6) -0.044(7)
O23 0.071(7) 0.084(7) 0.093(7) 0.001(5) 0.026(5) 0.018(6)
O24 0.112(8) 0.048(6) 0.087(6) 0.006(5) 0.042(6) -0.017(5)
O31 0.049(6) 0.097(8) 0.089(6) -0.020(5) 0.004(5) -0.008(5)
O32 0.159(11) 0.101(8) 0.052(5) 0.027(5) 0.026(6) 0.018(7)
O33 0.044(6) 0.100(8) 0.115(8) -0.002(6) 0.016(5) -0.019(6)
O34 0.084(7) 0.048(5) 0.093(6) 0.007(5) 0.011(5) 0.018(5)
C11 0.098(11) 0.066(9) 0.043(6) -0.003(6) 0.000(7) 0.012(8)
C12 0.085(10) 0.050(7) 0.089(10) -0.014(7) -0.028(8) -0.005(8)
C13 0.032(6) 0.059(8) 0.094(9) -0.008(7) -0.016(6) 0.011(6)
C14 0.065(8) 0.069(9) 0.051(6) -0.005(6) -0.016(6) 0.006(7)
C21 0.065(8) 0.059(8) 0.043(6) 0.000(5) -0.012(6) -0.025(7)
C22 0.069(9) 0.059(8) 0.049(6) 0.009(6) 0.007(6) -0.022(6)
C23 0.077(10) 0.056(7) 0.040(6) -0.001(5) 0.017(6) -0.009(7)
C24 0.066(8) 0.050(7) 0.056(7) -0.001(6) 0.014(6) 0.007(6)
C31 0.052(7) 0.048(7) 0.041(5) 0.003(5) 0.000(5) 0.016(6)
C32 0.074(9) 0.061(8) 0.056(7) 0.011(6) 0.010(6) 0.021(7)
C33 0.076(10) 0.052(7) 0.050(6) 0.005(5) 0.023(6) 0.003(7)
C34 0.058(8) 0.045(7) 0.061(7) 0.013(5) 0.023(6) 0.001(6)
C35 0.058(7) 0.036(6) 0.044(5) 0.008(4) 0.008(5) 0.003(5)
C36 0.077(10) 0.071(9) 0.059(7) 0.009(6) 0.002(7) -0.006(7)
C37 0.126(14) 0.083(10) 0.039(6) 0.017(6) 0.028(8) 0.012(10)
C38 0.094(12) 0.076(10) 0.084(10) 0.020(8) 0.054(9) 0.017(10)
C39 0.068(10) 0.073(10) 0.101(11) 0.005(8) 0.040(8) -0.003(8)
C40 0.060(8) 0.056(7) 0.055(6) 0.006(5) 0.024(6) 0.009(6)
C41 0.062(8) 0.044(7) 0.044(6) 0.004(5) -0.004(5) 0.004(6)
C42 0.042(7) 0.059(7) 0.079(8) 0.014(6) 0.004(6) 0.000(6)
C43 0.046(8) 0.089(11) 0.110(11) 0.015(9) 0.013(8) 0.007(8)
C44 0.064(9) 0.083(11) 0.100(10) 0.020(9) 0.015(8) 0.041(9)
C45 0.084(11) 0.045(7) 0.081(9) -0.006(6) 0.013(7) 0.014(7)
C46 0.060(8) 0.049(7) 0.074(7) 0.001(6) 0.013(6) 0.012(6)
C47 0.042(6) 0.028(5) 0.081(8) -0.006(5) 0.008(6) 0.001(5)
C48 0.050(8) 0.059(8) 0.099(10) -0.023(7) -0.017(7) -0.011(6)
C49 0.038(9) 0.113(15) 0.161(17) -0.043(13) -0.019(9) 0.018(9)
C50 0.040(10) 0.096(14) 0.27(3) -0.105(19) 0.065(14) -0.032(10)
C51 0.069(11) 0.079(12) 0.21(2) -0.011(12) 0.077(13) -0.035(10)
C52 0.064(9) 0.055(8) 0.102(10) 0.006(7) 0.038(8) -0.008(7)
C53 0.063(8) 0.041(6) 0.048(6) 0.003(5) 0.012(5) -0.010(6)
C54 0.089(10) 0.056(8) 0.053(7) -0.012(6) 0.017(7) -0.003(7)
C55 0.112(14) 0.091(11) 0.065(9) -0.020(8) 0.026(9) -0.006(11)
C56 0.122(15) 0.106(13) 0.045(7) -0.016(8) 0.017(9) -0.033(12)
C57 0.102(13) 0.101(13) 0.083(10) -0.005(9) -0.015(9) -0.018(11)
C58 0.061(8) 0.077(9) 0.063(7) -0.019(7) -0.004(6) 0.005(8)
C59 0.039(6) 0.050(6) 0.033(5) -0.006(4) -0.001(4) 0.006(5)
C60 0.047(7) 0.058(7) 0.043(5) 0.007(5) 0.000(5) 0.008(6)
C61 0.049(7) 0.076(9) 0.055(7) 0.005(6) 0.004(5) 0.005(7)
C62 0.047(7) 0.085(10) 0.059(7) -0.010(7) 0.001(6) -0.014(7)
C63 0.054(8) 0.062(8) 0.062(7) 0.005(6) 0.016(6) -0.012(7)
C64 0.062(8) 0.056(7) 0.044(6) -0.002(5) 0.012(5) 0.002(6)
C65 0.056(7) 0.031(5) 0.050(6) -0.002(4) -0.001(5) 0.006(5)
C66 0.103(12) 0.068(10) 0.075(9) -0.012(7) -0.020(8) -0.011(9)
C67 0.123(15) 0.031(7) 0.139(15) -0.015(8) -0.053(13) -0.009(8)
C68 0.127(18) 0.078(13) 0.140(16) -0.087(13) -0.053(14) 0.035(12)
C69 0.096(14) 0.122(16) 0.130(15) -0.075(14) -0.028(11) 0.028(13)
C70 0.105(12) 0.060(9) 0.071(8) -0.027(7) 0.007(8) -0.001(8)

loop_
_atom_type_symbol
_atom_type_description
_atom_type_scat_dispersion_real
_atom_type_scat_dispersion_imag
_atom_type_scat_source
C C 0.0033 0.0016 'International Tables Vol C Tables 4.2.6.8 and 6.1.1.4'
H H 0.0000 0.0000 'International Tables Vol C Tables 4.2.6.8 and 6.1.1.4'
O O 0.0106 0.0060 'International Tables Vol C Tables 4.2.6.8 and 6.1.1.4'
Re Re -1.0185 7.2310 'International Tables Vol C Tables 4.2.6.8 and 6.1.1.4'
Bi Bi -4.1077 10.2566 'International Tables Vol C Tables 4.2.6.8 and 6.1.1.4'

loop_
_geom_angle_atom_site_label_1
_geom_angle_atom_site_label_2
_geom_angle_atom_site_label_3
_geom_angle
_geom_angle_site_symmetry_1
_geom_angle_site_symmetry_3
_geom_angle_publ_flag
C12 Re1 C14 91.2(5) . . ?
C12 Re1 C13 91.4(6) . . ?
C14 Re1 C13 88.7(5) . . ?
C12 Re1 C11 90.9(6) . . ?
C14 Re1 C11 88.6(5) . . ?
C13 Re1 C11 176.5(5) . . ?
C12 Re1 Bi3 178.8(4) . . ?
C14 Re1 Bi3 89.8(3) . . ?
C13 Re1 Bi3 88.1(3) . . ?
C11 Re1 Bi3 89.6(4) . . ?
C12 Re1 Bi1 89.3(4) . . ?
C14 Re1 Bi1 179.1(4) . . ?
C13 Re1 Bi1 92.0(4) . . ?
C11 Re1 Bi1 90.6(4) . . ?
Bi3 Re1 Bi1 89.704(16) . . ?
C24 Re2 C22 90.3(5) . . ?
C24 Re2 C21 89.8(5) . . ?
C22 Re2 C21 90.5(5) . . ?
C24 Re2 C23 93.0(5) . . ?
C22 Re2 C23 90.3(5) . . ?
C21 Re2 C23 177.1(5) . . ?
C24 Re2 Bi2 175.9(4) . . ?
C22 Re2 Bi2 85.8(3) . . ?
C21 Re2 Bi2 88.7(3) . . ?
C23 Re2 Bi2 88.6(3) . . ?
C24 Re2 Bi1 89.4(3) . . ?
C22 Re2 Bi1 175.7(4) . . ?
C21 Re2 Bi1 93.8(3) . . ?
C23 Re2 Bi1 85.3(3) . . ?
Bi2 Re2 Bi1 94.531(16) . . ?
C34 Re3 C32 91.0(5) . . ?
C34 Re3 C33 94.4(5) . . ?
C32 Re3 C33 91.8(5) . . ?
C34 Re3 C31 90.7(5) . . ?
C32 Re3 C31 90.9(5) . . ?
C33 Re3 C31 174.2(5) . . ?
C34 Re3 Bi2 175.2(4) . . ?
C32 Re3 Bi2 89.4(4) . . ?
C33 Re3 Bi2 90.4(3) . . ?
C31 Re3 Bi2 84.5(3) . . ?
C34 Re3 Bi3 87.2(3) . . ?
C32 Re3 Bi3 178.0(4) . . ?
C33 Re3 Bi3 87.2(3) . . ?
C31 Re3 Bi3 90.2(3) . . ?
Bi2 Re3 Bi3 92.371(15) . . ?
C35 Bi1 C41 94.4(4) . . ?
C35 Bi1 Re1 105.9(3) . . ?
C41 Bi1 Re1 107.3(3) . . ?
C35 Bi1 Re2 106.4(3) . . ?
C41 Bi1 Re2 100.7(3) . . ?
Re1 Bi1 Re2 134.895(18) . . ?
C47 Bi2 C53 95.2(4) . . ?
C47 Bi2 Re3 111.2(3) . . ?
C53 Bi2 Re3 105.7(3) . . ?
C47 Bi2 Re2 108.9(3) . . ?
C53 Bi2 Re2 102.3(3) . . ?
Re3 Bi2 Re2 127.911(17) . . ?
C59 Bi3 C65 96.6(4) . . ?
C59 Bi3 Re1 108.4(2) . . ?
C65 Bi3 Re1 101.1(3) . . ?
C59 Bi3 Re3 107.4(2) . . ?
C65 Bi3 Re3 105.7(3) . . ?
Re1 Bi3 Re3 131.792(18) . . ?
O11 C11 Re1 176.8(12) . . ?
O12 C12 Re1 175.3(12) . . ?
O13 C13 Re1 173.8(12) . . ?
O14 C14 Re1 177.6(13) . . ?
O21 C21 Re2 175.9(11) . . ?
O22 C22 Re2 176.5(12) . . ?
O23 C23 Re2 177.7(11) . . ?
O24 C24 Re2 177.3(12) . . ?
O31 C31 Re3 178.3(9) . . ?
O32 C32 Re3 175.6(12) . . ?
O33 C33 Re3 178.9(11) . . ?
O34 C34 Re3 176.8(11) . . ?
C36 C35 C40 117.8(10) . . ?
C36 C35 Bi1 119.3(9) . . ?
C40 C35 Bi1 122.9(8) . . ?
C35 C36 C37 122.6(14) . . ?
C36 C37 C38 118.6(13) . . ?
C37 C38 C39 120.7(12) . . ?
C40 C39 C38 118.1(14) . . ?
C35 C40 C39 122.2(12) . . ?
C42 C41 C46 119.0(11) . . ?
C42 C41 Bi1 122.5(9) . . ?
C46 C41 Bi1 118.3(9) . . ?
C41 C42 C43 120.4(13) . . ?
C44 C43 C42 120.1(13) . . ?
C43 C44 C45 121.4(13) . . ?
C46 C45 C44 118.1(12) . . ?
C45 C46 C41 121.0(12) . . ?
C52 C47 C48 118.8(12) . . ?
C52 C47 Bi2 120.4(9) . . ?
C48 C47 Bi2 120.7(9) . . ?
C47 C48 C49 122.1(15) . . ?
C50 C49 C48 118.0(17) . . ?
C51 C50 C49 119.4(16) . . ?
C50 C51 C52 123.7(19) . . ?
C47 C52 C51 117.8(16) . . ?
C54 C53 C58 118.9(11) . . ?
C54 C53 Bi2 120.0(9) . . ?
C58 C53 Bi2 120.6(8) . . ?
C53 C54 C55 119.0(14) . . ?
C56 C55 C54 120.3(14) . . ?
C55 C56 C57 120.5(14) . . ?
C56 C57 C58 120.2(16) . . ?
C57 C58 C53 120.9(13) . . ?
C64 C59 C60 117.2(10) . . ?
C64 C59 Bi3 122.7(8) . . ?
C60 C59 Bi3 120.0(8) . . ?
C61 C60 C59 121.7(11) . . ?
C62 C61 C60 119.3(12) . . ?
C63 C62 C61 121.2(12) . . ?
C62 C63 C64 119.4(12) . . ?
C59 C64 C63 121.3(12) . . ?
C66 C65 C70 117.6(11) . . ?
C66 C65 Bi3 121.0(9) . . ?
C70 C65 Bi3 121.4(9) . . ?
C65 C66 C67 120.7(15) . . ?
C68 C67 C66 119.1(16) . . ?
C69 C68 C67 121.3(15) . . ?
C68 C69 C70 121.4(19) . . ?
C65 C70 C69 119.7(16) . . ?

loop_
_geom_bond_atom_site_label_1
_geom_bond_atom_site_label_2
_geom_bond_distance
_geom_bond_site_symmetry_2
_geom_bond_publ_flag
Re1 C12 1.899(14) . ?
Re1 C14 1.917(14) . ?
Re1 C13 1.943(15) . ?
Re1 C11 1.984(15) . ?
Re1 Bi3 2.8391(5) . ?
Re1 Bi1 2.8554(6) . ?
Re2 C24 1.916(13) . ?
Re2 C22 1.921(12) . ?
Re2 C21 1.968(15) . ?
Re2 C23 1.993(15) . ?
Re2 Bi2 2.8559(6) . ?
Re2 Bi1 2.8583(5) . ?
Re3 C34 1.927(12) . ?
Re3 C32 1.938(12) . ?
Re3 C33 1.974(15) . ?
Re3 C31 1.981(13) . ?
Re3 Bi2 2.8499(6) . ?
Re3 Bi3 2.8521(5) . ?
Bi1 C35 2.251(10) . ?
Bi1 C41 2.261(11) . ?
Bi2 C47 2.238(10) . ?
Bi2 C53 2.256(11) . ?
Bi3 C59 2.230(10) . ?
Bi3 C65 2.236(10) . ?
O11 C11 1.139(15) . ?
O12 C12 1.166(15) . ?
O13 C13 1.148(15) . ?
O14 C14 1.148(14) . ?
O21 C21 1.138(14) . ?
O22 C22 1.129(13) . ?
O23 C23 1.141(14) . ?
O24 C24 1.140(13) . ?
O31 C31 1.132(13) . ?
O32 C32 1.126(12) . ?
O33 C33 1.131(15) . ?
O34 C34 1.144(13) . ?
C35 C36 1.370(15) . ?
C35 C40 1.379(16) . ?
C36 C37 1.370(17) . ?
C37 C38 1.38(2) . ?
C38 C39 1.400(19) . ?
C39 C40 1.373(16) . ?
C41 C42 1.357(15) . ?
C41 C46 1.397(15) . ?
C42 C43 1.375(17) . ?
C43 C44 1.36(2) . ?
C44 C45 1.372(19) . ?
C45 C46 1.378(17) . ?
C47 C52 1.368(15) . ?
C47 C48 1.370(17) . ?
C48 C49 1.378(19) . ?
C49 C50 1.36(3) . ?
C50 C51 1.33(3) . ?
C51 C52 1.37(2) . ?
C53 C54 1.384(15) . ?
C53 C58 1.382(16) . ?
C54 C55 1.404(17) . ?
C55 C56 1.35(2) . ?
C56 C57 1.36(2) . ?
C57 C58 1.362(18) . ?
C59 C64 1.381(14) . ?
C59 C60 1.384(14) . ?
C60 C61 1.379(15) . ?
C61 C62 1.367(17) . ?
C62 C63 1.343(17) . ?
C63 C64 1.397(15) . ?
C65 C66 1.370(17) . ?
C65 C70 1.378(16) . ?
C66 C67 1.383(19) . ?
C67 C68 1.35(2) . ?
C68 C69 1.30(3) . ?
C69 C70 1.38(2) . ?
